data_7035642
loop_
_publ_author_name
'Zhao, Yanxia'
'Liu, Yanyan'
'Wu, Biao'
'Yang, Xiao-Juan'

_publ_section_title
;
 Reactions of \a-diimine-aluminum complexes with sodium alkynides:
 versatile structures of aluminum \s-alkynide complexes.
;
_journal_issue 30
_journal_name_full 'Dalton transactions (Cambridge, England : 2003)'
_journal_page_first 13671
_journal_page_last 13680
_journal_paper_doi 10.1039/c5dt01693b
_journal_volume 44
_journal_year 2015
_chemical_formula_sum 'C32 H48 Al Cl N2 O'
_chemical_formula_weight 539.15
_chemical_name_systematic
; 
 ? 
;
_space_group_IT_number 60
_symmetry_cell_setting orthorhombic
_symmetry_space_group_name_Hall '-P 2n 2ab'
_symmetry_space_group_name_H-M 'P b c n'
_atom_sites_solution_hydrogens geom
_atom_sites_solution_primary direct
_atom_sites_solution_secondary difmap
_audit_creation_method SHELXL-97
_audit_update_record
;
2015-03-17 deposited with the CCDC.
2015-06-18 downloaded from the CCDC.
;
_cell_angle_alpha 90.00
_cell_angle_beta 90.00
_cell_angle_gamma 90.00
_cell_formula_units_Z 8
_cell_length_a 26.279(3)
_cell_length_b 15.6114(17)
_cell_length_c 15.8183(17)
_cell_measurement_temperature 296(2)
_cell_volume 6489.5(12)
_computing_cell_refinement 'Bruker SMART'
_computing_data_collection 'Bruker SMART APEX II'
_computing_data_reduction 'Bruker SAINT'
_computing_molecular_graphics SHELXTL
_computing_publication_material SHELXTL
_computing_structure_refinement 'SHELXL-97 (Sheldrick, 2008)'
_computing_structure_solution 'SHELXS-97 (Sheldrick, 2008)'
_diffrn_ambient_temperature 296(2)
_diffrn_measured_fraction_theta_full 0.998
_diffrn_measured_fraction_theta_max 0.998
_diffrn_measurement_device_type 'Bruker APEX II area detector'
_diffrn_measurement_method '\w scan'
_diffrn_radiation_monochromator graphite
_diffrn_radiation_source 'fine-focus sealed tube'
_diffrn_radiation_type MoK\a
_diffrn_radiation_wavelength 0.71073
_diffrn_reflns_av_R_equivalents 0.0694
_diffrn_reflns_av_sigmaI/netI 0.0458
_diffrn_reflns_limit_h_max 31
_diffrn_reflns_limit_h_min -31
_diffrn_reflns_limit_k_max 18
_diffrn_reflns_limit_k_min -16
_diffrn_reflns_limit_l_max 18
_diffrn_reflns_limit_l_min -18
_diffrn_reflns_number 41355
_diffrn_reflns_theta_full 25.11
_diffrn_reflns_theta_max 25.11
_diffrn_reflns_theta_min 1.52
_exptl_absorpt_coefficient_mu 0.170
_exptl_absorpt_correction_T_max 0.9540
_exptl_absorpt_correction_T_min 0.9508
_exptl_absorpt_correction_type multi-scan
_exptl_crystal_colour purple
_exptl_crystal_density_diffrn 1.104
_exptl_crystal_density_method 'not measured'
_exptl_crystal_description block
_exptl_crystal_F_000 2336
_exptl_crystal_size_max 0.30
_exptl_crystal_size_mid 0.30
_exptl_crystal_size_min 0.28
_refine_diff_density_max 0.329
_refine_diff_density_min -0.341
_refine_diff_density_rms 0.045
_refine_ls_extinction_method none
_refine_ls_goodness_of_fit_ref 1.008
_refine_ls_hydrogen_treatment constr
_refine_ls_matrix_type full
_refine_ls_number_parameters 344
_refine_ls_number_reflns 5787
_refine_ls_number_restraints 0
_refine_ls_restrained_S_all 1.008
_refine_ls_R_factor_all 0.0837
_refine_ls_R_factor_gt 0.0478
_refine_ls_shift/su_max 0.001
_refine_ls_shift/su_mean 0.000
_refine_ls_structure_factor_coef Fsqd
_refine_ls_weighting_details 'calc w=1/[\s^2^(Fo^2^)+(0.0568P)^2^+3.0794P] where P=(Fo^2^+2Fc^2^)/3'
_refine_ls_weighting_scheme calc
_refine_ls_wR_factor_gt 0.1147
_refine_ls_wR_factor_ref 0.1359
_reflns_number_gt 3830
_reflns_number_total 5787
_reflns_threshold_expression >2sigma(I)
_cod_data_source_file c5dt01693b2.cif
_cod_data_source_block 1
_cod_depositor_comments
;
The following automatic conversions were performed:

'_symmetry_cell_setting' value 'Orthorhombic' changed to
'orthorhombic' according to
/usr/data/users/saulius/crontab/automatic-downloads/rss-feeds/RSC/lib/dictionaries/cif_core.dic
dictionary named 'cif_core.dic' version 2.4.2 from 2011-04-26.

'_exptl_absorpt_correction_type' value 'Multi-scan' changed to
'multi-scan' according to
/usr/data/users/saulius/crontab/automatic-downloads/rss-feeds/RSC/lib/dictionaries/cif_core.dic
dictionary named 'cif_core.dic' version 2.4.2 from 2011-04-26.

Automatic conversion script
Id: cif_fix_values 3271 2015-04-21 07:52:19Z andrius 

 Adding full bibliography for 7035630--7035642.cif.
;
_cod_original_cell_volume 6489.4(12)
_cod_original_sg_symbol_H-M 'Pbcn '
_cod_database_code 7035642

loop_
_symmetry_equiv_pos_as_xyz
'x, y, z'
'-x+1/2, -y+1/2, z+1/2'
'-x, y, -z+1/2'
'x+1/2, -y+1/2, -z'
'-x, -y, -z'
'x-1/2, y-1/2, -z-1/2'
'x, -y, z-1/2'
'-x-1/2, y-1/2, z'

loop_
_atom_site_label
_atom_site_type_symbol
_atom_site_fract_x
_atom_site_fract_y
_atom_site_fract_z
_atom_site_U_iso_or_equiv
_atom_site_adp_type
_atom_site_occupancy
_atom_site_symmetry_multiplicity
_atom_site_calc_flag
_atom_site_refinement_flags
Al1 Al 0.33306(3) 0.25165(5) 1.01137(4) 0.03599(18) Uani 1 1 d .
Cl1 Cl 0.32212(3) 0.16106(5) 1.10920(4) 0.0635(2) Uani 1 1 d .
O1 O 0.28382(6) 0.33411(11) 1.03864(10) 0.0444(4) Uani 1 1 d .
N1 N 0.32415(7) 0.21970(12) 0.90213(11) 0.0372(4) Uani 1 1 d .
N2 N 0.39186(7) 0.30852(12) 0.99083(11) 0.0396(5) Uani 1 1 d .
C1 C 0.36022(9) 0.27069(16) 0.85510(14) 0.0406(6) Uani 1 1 d .
C2 C 0.39460(9) 0.31508(16) 0.90047(14) 0.0418(6) Uani 1 1 d .
C3 C 0.35136(12) 0.2801(2) 0.76158(16) 0.0640(8) Uani 1 1 d .
H3A H 0.3772 0.3162 0.7378 0.096 Uiso 1 1 calc R
H3B H 0.3185 0.3053 0.7520 0.096 Uiso 1 1 calc R
H3C H 0.3527 0.2247 0.7353 0.096 Uiso 1 1 calc R
C4 C 0.43211(11) 0.3779(2) 0.86387(18) 0.0662(8) Uani 1 1 d .
H4A H 0.4319 0.3735 0.8033 0.099 Uiso 1 1 calc R
H4B H 0.4656 0.3653 0.8848 0.099 Uiso 1 1 calc R
H4C H 0.4227 0.4350 0.8802 0.099 Uiso 1 1 calc R
C5 C 0.30048(9) 0.14769(15) 0.86252(14) 0.0386(5) Uani 1 1 d .
C6 C 0.32913(10) 0.08085(16) 0.82641(15) 0.0467(6) Uani 1 1 d .
C7 C 0.30418(11) 0.01270(17) 0.78748(17) 0.0560(7) Uani 1 1 d .
H7 H 0.3233 -0.0303 0.7620 0.067 Uiso 1 1 calc R
C8 C 0.25176(12) 0.00731(18) 0.78569(17) 0.0595(8) Uani 1 1 d .
H8 H 0.2357 -0.0387 0.7595 0.071 Uiso 1 1 calc R
C9 C 0.22373(10) 0.07122(18) 0.82330(16) 0.0521(7) Uani 1 1 d .
H9 H 0.1884 0.0672 0.8233 0.063 Uiso 1 1 calc R
C10 C 0.24652(9) 0.14147(16) 0.86119(14) 0.0427(6) Uani 1 1 d .
C11 C 0.38657(10) 0.07558(19) 0.83496(19) 0.0616(8) Uani 1 1 d .
H11 H 0.3986 0.1303 0.8577 0.074 Uiso 1 1 calc R
C12 C 0.41358(14) 0.0602(3) 0.7504(3) 0.1277(18) Uani 1 1 d .
H12A H 0.4497 0.0597 0.7592 0.192 Uiso 1 1 calc R
H12B H 0.4049 0.1052 0.7116 0.192 Uiso 1 1 calc R
H12C H 0.4030 0.0061 0.7275 0.192 Uiso 1 1 calc R
C13 C 0.39948(13) 0.0057(3) 0.8991(3) 0.1074(14) Uani 1 1 d .
H13A H 0.3831 0.0182 0.9519 0.161 Uiso 1 1 calc R
H13B H 0.4357 0.0037 0.9073 0.161 Uiso 1 1 calc R
H13C H 0.3878 -0.0486 0.8784 0.161 Uiso 1 1 calc R
C14 C 0.21259(9) 0.20976(18) 0.89905(16) 0.0513(7) Uani 1 1 d .
H14 H 0.2346 0.2512 0.9278 0.062 Uiso 1 1 calc R
C15 C 0.17617(14) 0.1732(2) 0.9649(2) 0.0969(12) Uani 1 1 d .
H15A H 0.1543 0.1317 0.9387 0.145 Uiso 1 1 calc R
H15B H 0.1560 0.2186 0.9883 0.145 Uiso 1 1 calc R
H15C H 0.1953 0.1462 1.0092 0.145 Uiso 1 1 calc R
C16 C 0.18324(16) 0.2580(2) 0.8312(2) 0.1032(13) Uani 1 1 d .
H16A H 0.2067 0.2820 0.7912 0.155 Uiso 1 1 calc R
H16B H 0.1639 0.3031 0.8569 0.155 Uiso 1 1 calc R
H16C H 0.1606 0.2192 0.8027 0.155 Uiso 1 1 calc R
C17 C 0.43654(8) 0.32571(16) 1.04092(14) 0.0417(6) Uani 1 1 d .
C18 C 0.44245(9) 0.40389(17) 1.08363(14) 0.0429(6) Uani 1 1 d .
C19 C 0.48540(10) 0.4167(2) 1.13416(17) 0.0572(7) Uani 1 1 d .
H19 H 0.4890 0.4681 1.1633 0.069 Uiso 1 1 calc R
C20 C 0.52233(11) 0.3553(2) 1.1417(2) 0.0725(9) Uani 1 1 d .
H20 H 0.5508 0.3651 1.1752 0.087 Uiso 1 1 calc R
C21 C 0.51700(11) 0.2796(2) 1.0994(2) 0.0738(9) Uani 1 1 d .
H21 H 0.5422 0.2381 1.1044 0.089 Uiso 1 1 calc R
C22 C 0.47447(10) 0.26271(19) 1.04859(18) 0.0577(7) Uani 1 1 d .
C23 C 0.40285(9) 0.47376(17) 1.07967(16) 0.0498(7) Uani 1 1 d .
H23 H 0.3828 0.4649 1.0281 0.060 Uiso 1 1 calc R
C24 C 0.36677(12) 0.4670(2) 1.1543(2) 0.0837(11) Uani 1 1 d .
H24A H 0.3520 0.4108 1.1557 0.126 Uiso 1 1 calc R
H24B H 0.3403 0.5090 1.1487 0.126 Uiso 1 1 calc R
H24C H 0.3852 0.4771 1.2058 0.126 Uiso 1 1 calc R
C25 C 0.42555(12) 0.56362(19) 1.0754(2) 0.0745(9) Uani 1 1 d .
H25A H 0.4431 0.5759 1.1272 0.112 Uiso 1 1 calc R
H25B H 0.3988 0.6047 1.0671 0.112 Uiso 1 1 calc R
H25C H 0.4491 0.5668 1.0290 0.112 Uiso 1 1 calc R
C26 C 0.47027(13) 0.1758(2) 1.0071(2) 0.0741(9) Uani 1 1 d .
H26 H 0.4384 0.1745 0.9750 0.089 Uiso 1 1 calc R
C27 C 0.46759(15) 0.1054(2) 1.0742(3) 0.1033(13) Uani 1 1 d .
H27A H 0.4984 0.1053 1.1067 0.155 Uiso 1 1 calc R
H27B H 0.4635 0.0508 1.0471 0.155 Uiso 1 1 calc R
H27C H 0.4392 0.1158 1.1109 0.155 Uiso 1 1 calc R
C28 C 0.51374(16) 0.1605(3) 0.9453(3) 0.1153(15) Uani 1 1 d .
H28A H 0.5137 0.2046 0.9030 0.173 Uiso 1 1 calc R
H28B H 0.5094 0.1057 0.9187 0.173 Uiso 1 1 calc R
H28C H 0.5455 0.1615 0.9752 0.173 Uiso 1 1 calc R
C29 C 0.24294(10) 0.3336(2) 1.10313(16) 0.0598(8) Uani 1 1 d .
H29A H 0.2562 0.3496 1.1582 0.072 Uiso 1 1 calc R
H29B H 0.2273 0.2775 1.1071 0.072 Uiso 1 1 calc R
C30 C 0.20565(13) 0.3987(2) 1.0720(2) 0.0845(11) Uani 1 1 d .
H30A H 0.1791 0.3714 1.0391 0.101 Uiso 1 1 calc R
H30B H 0.1901 0.4287 1.1191 0.101 Uiso 1 1 calc R
C31 C 0.23451(14) 0.4574(3) 1.0201(3) 0.0967(13) Uani 1 1 d .
H31A H 0.2482 0.5034 1.0543 0.116 Uiso 1 1 calc R
H31B H 0.2129 0.4820 0.9767 0.116 Uiso 1 1 calc R
C32 C 0.27623(10) 0.40747(17) 0.98116(17) 0.0497(6) Uani 1 1 d .
H32A H 0.2668 0.3880 0.9251 0.060 Uiso 1 1 calc R
H32B H 0.3070 0.4416 0.9770 0.060 Uiso 1 1 calc R

loop_
_atom_site_aniso_label
_atom_site_aniso_U_11
_atom_site_aniso_U_22
_atom_site_aniso_U_33
_atom_site_aniso_U_23
_atom_site_aniso_U_13
_atom_site_aniso_U_12
Al1 0.0384(4) 0.0326(4) 0.0370(4) 0.0017(3) 0.0005(3) -0.0024(3)
Cl1 0.0835(5) 0.0529(4) 0.0539(4) 0.0183(3) 0.0061(3) -0.0026(4)
O1 0.0442(9) 0.0455(11) 0.0435(9) 0.0027(8) 0.0068(7) 0.0037(8)
N1 0.0374(10) 0.0339(11) 0.0403(10) -0.0007(8) 0.0005(8) -0.0073(9)
N2 0.0383(10) 0.0397(12) 0.0408(11) 0.0000(9) -0.0019(8) -0.0040(9)
C1 0.0423(13) 0.0398(15) 0.0397(12) 0.0027(11) 0.0027(10) -0.0068(11)
C2 0.0410(13) 0.0420(15) 0.0426(13) 0.0041(11) 0.0024(10) -0.0069(11)
C3 0.078(2) 0.072(2) 0.0425(15) 0.0056(14) -0.0060(13) -0.0238(17)
C4 0.0699(19) 0.071(2) 0.0576(17) 0.0071(15) 0.0044(14) -0.0309(16)
C5 0.0442(13) 0.0341(14) 0.0374(12) 0.0022(10) -0.0022(10) -0.0065(11)
C6 0.0533(15) 0.0400(15) 0.0467(14) -0.0033(12) -0.0002(11) -0.0024(12)
C7 0.0733(19) 0.0399(16) 0.0548(16) -0.0087(13) -0.0046(14) 0.0003(14)
C8 0.077(2) 0.0430(17) 0.0586(17) -0.0049(13) -0.0177(15) -0.0166(15)
C9 0.0519(15) 0.0493(17) 0.0551(16) 0.0025(13) -0.0115(12) -0.0112(14)
C10 0.0462(13) 0.0400(15) 0.0418(12) 0.0029(11) -0.0041(11) -0.0078(12)
C11 0.0514(16) 0.0524(18) 0.081(2) -0.0155(16) 0.0019(14) 0.0059(14)
C12 0.073(3) 0.175(5) 0.134(4) -0.058(3) 0.038(2) -0.003(3)
C13 0.071(2) 0.079(3) 0.173(4) 0.016(3) -0.037(2) 0.009(2)
C14 0.0395(13) 0.0529(17) 0.0614(16) -0.0051(13) -0.0040(12) -0.0068(13)
C15 0.090(3) 0.086(3) 0.115(3) -0.012(2) 0.046(2) -0.012(2)
C16 0.124(3) 0.087(3) 0.099(3) -0.007(2) -0.028(2) 0.045(2)
C17 0.0370(13) 0.0464(16) 0.0416(13) 0.0037(11) -0.0027(10) -0.0019(11)
C18 0.0406(13) 0.0484(16) 0.0397(13) -0.0025(11) -0.0026(10) -0.0058(12)
C19 0.0511(16) 0.066(2) 0.0547(16) -0.0119(14) -0.0118(13) -0.0043(15)
C20 0.0567(18) 0.088(3) 0.073(2) -0.0074(18) -0.0281(15) 0.0017(18)
C21 0.0579(18) 0.073(2) 0.090(2) -0.0060(19) -0.0268(17) 0.0171(17)
C22 0.0525(16) 0.057(2) 0.0635(17) -0.0013(14) -0.0117(13) 0.0050(14)
C23 0.0424(14) 0.0519(17) 0.0551(15) -0.0136(13) -0.0057(11) -0.0019(12)
C24 0.0577(18) 0.102(3) 0.092(2) -0.031(2) 0.0199(17) -0.0079(18)
C25 0.073(2) 0.053(2) 0.098(2) -0.0011(17) -0.0170(18) -0.0009(16)
C26 0.070(2) 0.054(2) 0.098(2) -0.0135(18) -0.0203(18) 0.0168(16)
C27 0.103(3) 0.063(2) 0.144(4) 0.008(2) -0.018(3) 0.019(2)
C28 0.120(3) 0.096(3) 0.130(4) -0.039(3) 0.013(3) 0.018(3)
C29 0.0558(16) 0.074(2) 0.0499(15) -0.0024(14) 0.0184(13) 0.0058(15)
C30 0.069(2) 0.107(3) 0.078(2) 0.004(2) 0.0198(17) 0.032(2)
C31 0.089(3) 0.082(3) 0.119(3) 0.022(2) 0.029(2) 0.038(2)
C32 0.0496(15) 0.0411(16) 0.0585(16) 0.0092(13) 0.0006(12) 0.0034(12)

loop_
_atom_type_symbol
_atom_type_description
_atom_type_scat_dispersion_real
_atom_type_scat_dispersion_imag
_atom_type_scat_source
C C 0.0033 0.0016 'International Tables Vol C Tables 4.2.6.8 and 6.1.1.4'
H H 0.0000 0.0000 'International Tables Vol C Tables 4.2.6.8 and 6.1.1.4'
N N 0.0061 0.0033 'International Tables Vol C Tables 4.2.6.8 and 6.1.1.4'
O O 0.0106 0.0060 'International Tables Vol C Tables 4.2.6.8 and 6.1.1.4'
Al Al 0.0645 0.0514 'International Tables Vol C Tables 4.2.6.8 and 6.1.1.4'
Cl Cl 0.1484 0.1585 'International Tables Vol C Tables 4.2.6.8 and 6.1.1.4'

loop_
_geom_angle_atom_site_label_1
_geom_angle_atom_site_label_2
_geom_angle_atom_site_label_3
_geom_angle
N2 Al1 N1 94.25(9)
N2 Al1 O1 107.05(9)
N1 Al1 O1 108.59(8)
N2 Al1 Cl1 125.07(7)
N1 Al1 Cl1 119.70(7)
O1 Al1 Cl1 101.35(6)
C32 O1 C29 109.27(18)
C32 O1 Al1 118.96(13)
C29 O1 Al1 130.94(16)
C5 N1 C1 119.56(18)
C5 N1 Al1 133.64(15)
C1 N1 Al1 104.74(14)
C2 N2 C17 119.56(18)
C2 N2 Al1 104.85(14)
C17 N2 Al1 133.43(15)
C2 C1 N1 116.7(2)
C2 C1 C3 125.3(2)
N1 C1 C3 117.3(2)
C1 C2 N2 117.4(2)
C1 C2 C4 124.7(2)
N2 C2 C4 117.5(2)
C1 C3 H3A 109.5
C1 C3 H3B 109.5
H3A C3 H3B 109.5
C1 C3 H3C 109.5
H3A C3 H3C 109.5
H3B C3 H3C 109.5
C2 C4 H4A 109.5
C2 C4 H4B 109.5
H4A C4 H4B 109.5
C2 C4 H4C 109.5
H4A C4 H4C 109.5
H4B C4 H4C 109.5
C6 C5 C10 118.5(2)
C6 C5 N1 121.9(2)
C10 C5 N1 119.6(2)
C7 C6 C5 119.6(2)
C7 C6 C11 117.8(2)
C5 C6 C11 122.4(2)
C8 C7 C6 121.7(3)
C8 C7 H7 119.2
C6 C7 H7 119.2
C9 C8 C7 118.8(2)
C9 C8 H8 120.6
C7 C8 H8 120.6
C8 C9 C10 122.0(2)
C8 C9 H9 119.0
C10 C9 H9 119.0
C9 C10 C5 119.4(2)
C9 C10 C14 118.3(2)
C5 C10 C14 122.3(2)
C6 C11 C13 108.6(2)
C6 C11 C12 113.0(3)
C13 C11 C12 111.4(3)
C6 C11 H11 107.9
C13 C11 H11 107.9
C12 C11 H11 107.9
C11 C12 H12A 109.5
C11 C12 H12B 109.5
H12A C12 H12B 109.5
C11 C12 H12C 109.5
H12A C12 H12C 109.5
H12B C12 H12C 109.5
C11 C13 H13A 109.5
C11 C13 H13B 109.5
H13A C13 H13B 109.5
C11 C13 H13C 109.5
H13A C13 H13C 109.5
H13B C13 H13C 109.5
C10 C14 C16 111.6(2)
C10 C14 C15 112.1(2)
C16 C14 C15 110.4(3)
C10 C14 H14 107.5
C16 C14 H14 107.5
C15 C14 H14 107.5
C14 C15 H15A 109.5
C14 C15 H15B 109.5
H15A C15 H15B 109.5
C14 C15 H15C 109.5
H15A C15 H15C 109.5
H15B C15 H15C 109.5
C14 C16 H16A 109.5
C14 C16 H16B 109.5
H16A C16 H16B 109.5
C14 C16 H16C 109.5
H16A C16 H16C 109.5
H16B C16 H16C 109.5
C18 C17 C22 119.2(2)
C18 C17 N2 121.1(2)
C22 C17 N2 119.7(2)
C19 C18 C17 119.3(2)
C19 C18 C23 118.5(2)
C17 C18 C23 122.2(2)
C20 C19 C18 121.4(3)
C20 C19 H19 119.3
C18 C19 H19 119.3
C21 C20 C19 119.4(3)
C21 C20 H20 120.3
C19 C20 H20 120.3
C20 C21 C22 121.7(3)
C20 C21 H21 119.2
C22 C21 H21 119.2
C21 C22 C17 118.9(3)
C21 C22 C26 118.4(3)
C17 C22 C26 122.6(2)
C18 C23 C24 110.4(2)
C18 C23 C25 113.4(2)
C24 C23 C25 110.0(2)
C18 C23 H23 107.6
C24 C23 H23 107.6
C25 C23 H23 107.6
C23 C24 H24A 109.5
C23 C24 H24B 109.5
H24A C24 H24B 109.5
C23 C24 H24C 109.5
H24A C24 H24C 109.5
H24B C24 H24C 109.5
C23 C25 H25A 109.5
C23 C25 H25B 109.5
H25A C25 H25B 109.5
C23 C25 H25C 109.5
H25A C25 H25C 109.5
H25B C25 H25C 109.5
C22 C26 C28 111.4(3)
C22 C26 C27 110.3(3)
C28 C26 C27 111.6(3)
C22 C26 H26 107.8
C28 C26 H26 107.8
C27 C26 H26 107.8
C26 C27 H27A 109.5
C26 C27 H27B 109.5
H27A C27 H27B 109.5
C26 C27 H27C 109.5
H27A C27 H27C 109.5
H27B C27 H27C 109.5
C26 C28 H28A 109.5
C26 C28 H28B 109.5
H28A C28 H28B 109.5
C26 C28 H28C 109.5
H28A C28 H28C 109.5
H28B C28 H28C 109.5
O1 C29 C30 104.2(2)
O1 C29 H29A 110.9
C30 C29 H29A 110.9
O1 C29 H29B 110.9
C30 C29 H29B 110.9
H29A C29 H29B 108.9
C31 C30 C29 105.9(3)
C31 C30 H30A 110.6
C29 C30 H30A 110.6
C31 C30 H30B 110.6
C29 C30 H30B 110.6
H30A C30 H30B 108.7
C30 C31 C32 106.9(3)
C30 C31 H31A 110.3
C32 C31 H31A 110.3
C30 C31 H31B 110.3
C32 C31 H31B 110.3
H31A C31 H31B 108.6
O1 C32 C31 104.6(2)
O1 C32 H32A 110.8
C31 C32 H32A 110.8
O1 C32 H32B 110.8
C31 C32 H32B 110.8
H32A C32 H32B 108.9

loop_
_geom_bond_atom_site_label_1
_geom_bond_atom_site_label_2
_geom_bond_distance
Al1 N2 1.8115(19)
Al1 N1 1.8136(19)
Al1 O1 1.8756(17)
Al1 Cl1 2.1160(9)
O1 C32 1.476(3)
O1 C29 1.481(3)
N1 C5 1.429(3)
N1 C1 1.444(3)
N2 C2 1.435(3)
N2 C17 1.442(3)
C1 C2 1.346(3)
C1 C3 1.505(3)
C2 C4 1.506(3)
C3 H3A 0.9600
C3 H3B 0.9600
C3 H3C 0.9600
C4 H4A 0.9600
C4 H4B 0.9600
C4 H4C 0.9600
C5 C6 1.408(3)
C5 C10 1.421(3)
C6 C7 1.393(4)
C6 C11 1.518(4)
C7 C8 1.381(4)
C7 H7 0.9300
C8 C9 1.376(4)
C8 H8 0.9300
C9 C10 1.386(3)
C9 H9 0.9300
C10 C14 1.513(4)
C11 C13 1.527(5)
C11 C12 1.533(4)
C11 H11 0.9800
C12 H12A 0.9600
C12 H12B 0.9600
C12 H12C 0.9600
C13 H13A 0.9600
C13 H13B 0.9600
C13 H13C 0.9600
C14 C16 1.521(4)
C14 C15 1.526(4)
C14 H14 0.9800
C15 H15A 0.9600
C15 H15B 0.9600
C15 H15C 0.9600
C16 H16A 0.9600
C16 H16B 0.9600
C16 H16C 0.9600
C17 C18 1.404(3)
C17 C22 1.405(3)
C18 C19 1.397(3)
C18 C23 1.509(3)
C19 C20 1.369(4)
C19 H19 0.9300
C20 C21 1.366(4)
C20 H20 0.9300
C21 C22 1.401(4)
C21 H21 0.9300
C22 C26 1.512(4)
C23 C24 1.518(4)
C23 C25 1.526(4)
C23 H23 0.9800
C24 H24A 0.9600
C24 H24B 0.9600
C24 H24C 0.9600
C25 H25A 0.9600
C25 H25B 0.9600
C25 H25C 0.9600
C26 C28 1.522(5)
C26 C27 1.529(5)
C26 H26 0.9800
C27 H27A 0.9600
C27 H27B 0.9600
C27 H27C 0.9600
C28 H28A 0.9600
C28 H28B 0.9600
C28 H28C 0.9600
C29 C30 1.494(4)
C29 H29A 0.9700
C29 H29B 0.9700
C30 C31 1.445(5)
C30 H30A 0.9700
C30 H30B 0.9700
C31 C32 1.479(4)
C31 H31A 0.9700
C31 H31B 0.9700
C32 H32A 0.9700
C32 H32B 0.9700
